data_7057463
loop_
_publ_author_name
'Lee, Jiwon'
'Lee, Lucia Myongwon'
'Arnott, Zachary'
'Jenkins, Hilary'
'Britten, James F.'
'Vargas-Baca, Ignacio'

_publ_section_title
;
 Sigma-hole interactions in the molecular and crystal structures of
 N-boryl benzo-2,1,3-selenadiazoles
;
_journal_issue 13
_journal_name_full 'New Journal of Chemistry'
_journal_page_first 10555
_journal_paper_doi 10.1039/C8NJ00553B
_journal_volume 42
_journal_year 2018
_chemical_formula_moiety 'C6 H4 B2 Cl6 N2 Se'
_chemical_formula_sum 'C6 H4 B2 Cl6 N2 Se'
_chemical_formula_weight 417.39
_space_group_crystal_system monoclinic
_space_group_IT_number 15
_space_group_name_Hall '-C 2yc'
_space_group_name_H-M_alt 'C 1 2/c 1'
_symmetry_space_group_name_Hall '-C 2yc'
_symmetry_space_group_name_H-M 'C 1 2/c 1'
_atom_sites_solution_hydrogens geom
_audit_creation_date 2018-01-28
_audit_creation_method
;
Olex2 1.2
(compiled 2017.08.10 svn.r3461 for OlexSys, GUI svn.r5381)
;
_audit_update_record
;
2018-01-29 deposited with the CCDC.
2018-05-25 downloaded from the CCDC.
;
_cell_angle_alpha 90
_cell_angle_beta 127.603(2)
_cell_angle_gamma 90
_cell_formula_units_Z 4
_cell_length_a 14.9144(10)
_cell_length_b 11.5744(7)
_cell_length_c 9.8898(6)
_cell_measurement_reflns_used 9967
_cell_measurement_temperature 296(2)
_cell_measurement_theta_max 40.919
_cell_measurement_theta_min 2.463
_cell_volume 1352.57(15)
_computing_cell_refinement 'SAINT v8.34A (Bruker, 2013)'
_computing_data_reduction 'SAINT v8.34A (Bruker, 2013)'
_computing_molecular_graphics 'Olex2 (Dolomanov et al., 2009)'
_computing_publication_material 'Olex2 (Dolomanov et al., 2009)'
_computing_structure_refinement 'ShelXL (Sheldrick, 2015)'
_diffrn_ambient_temperature 296.15
_diffrn_measured_fraction_theta_full 0.997
_diffrn_measured_fraction_theta_max 0.991
_diffrn_measurement_device_type 'Bruker APEX-II CCD'
_diffrn_measurement_method '\f and \w scans'
_diffrn_radiation_type MoK\a
_diffrn_radiation_wavelength 0.71073
_diffrn_reflns_av_R_equivalents 0.0395
_diffrn_reflns_av_unetI/netI 0.0215
_diffrn_reflns_Laue_measured_fraction_full 0.997
_diffrn_reflns_Laue_measured_fraction_max 0.991
_diffrn_reflns_limit_h_max 27
_diffrn_reflns_limit_h_min -27
_diffrn_reflns_limit_k_max 21
_diffrn_reflns_limit_k_min -21
_diffrn_reflns_limit_l_max 18
_diffrn_reflns_limit_l_min -18
_diffrn_reflns_number 43231
_diffrn_reflns_point_group_measured_fraction_full 0.997
_diffrn_reflns_point_group_measured_fraction_max 0.991
_diffrn_reflns_theta_full 25.242
_diffrn_reflns_theta_max 41.530
_diffrn_reflns_theta_min 3.448
_diffrn_standards_number 0
_exptl_absorpt_coefficient_mu 3.934
_exptl_absorpt_correction_T_max 1.0000
_exptl_absorpt_correction_T_min 0.2689
_exptl_absorpt_correction_type multi-scan
_exptl_absorpt_process_details
;
SADABS-2014/4 (Bruker,2014) was used for absorption correction.
wR2(int) was 0.0618 before and 0.0466 after correction.
The Ratio of minimum to maximum transmission is 0.2689.
The \l/2 correction factor is 0.00150.
;
_exptl_crystal_colour yellow
_exptl_crystal_colour_primary yellow
_exptl_crystal_density_diffrn 2.050
_exptl_crystal_description block
_exptl_crystal_F_000 800
_exptl_crystal_size_max 0.283
_exptl_crystal_size_mid 0.204
_exptl_crystal_size_min 0.181
_refine_diff_density_max 0.915
_refine_diff_density_min -0.325
_refine_diff_density_rms 0.100
_refine_ls_extinction_method none
_refine_ls_goodness_of_fit_ref 1.048
_refine_ls_hydrogen_treatment constr
_refine_ls_matrix_type full
_refine_ls_number_parameters 78
_refine_ls_number_reflns 4572
_refine_ls_number_restraints 0
_refine_ls_restrained_S_all 1.048
_refine_ls_R_factor_all 0.0283
_refine_ls_R_factor_gt 0.0225
_refine_ls_shift/su_max 0.001
_refine_ls_shift/su_mean 0.000
_refine_ls_structure_factor_coef Fsqd
_refine_ls_weighting_details 'w=1/[\s^2^(Fo^2^)+(0.0268P)^2^+0.4334P] where P=(Fo^2^+2Fc^2^)/3'
_refine_ls_weighting_scheme calc
_refine_ls_wR_factor_gt 0.0513
_refine_ls_wR_factor_ref 0.0530
_reflns_Friedel_coverage 0.000
_reflns_number_gt 4029
_reflns_number_total 4572
_reflns_threshold_expression 'I > 2\s(I)'
_cod_data_source_file c8nj00553b2.cif
_cod_data_source_block jl007_0m_a
_cod_depositor_comments 'Adding full bibliography for 7057460--7057464.cif.'
_cod_original_cell_volume 1352.56(15)
_cod_database_code 7057463
_shelx_shelxl_version_number 2014/7
_shelx_space_group_comment
;
The symmetry employed for this shelxl refinement is uniquely defined
by the following loop, which should always be used as a source of
symmetry information in preference to the above space-group names.
They are only intended as comments.
;
_shelx_estimated_absorpt_t_max 0.536
_shelx_estimated_absorpt_t_min 0.402
_olex2_refinement_description
;
1. Fixed Uiso
 At 1.2 times of:
  All C(H) groups
2.a Aromatic/amide H refined with riding coordinates:
 C007(H007), C008(H008)
;
_olex2_submission_special_instructions 'No special instructions were received'

loop_
_space_group_symop_operation_xyz
'x, y, z'
'-x, y, -z+1/2'
'x+1/2, y+1/2, z'
'-x+1/2, y+1/2, -z+1/2'
'-x, -y, -z'
'x, -y, z-1/2'
'-x+1/2, -y+1/2, -z'
'x+1/2, -y+1/2, z-1/2'

loop_
_atom_site_label
_atom_site_type_symbol
_atom_site_fract_x
_atom_site_fract_y
_atom_site_fract_z
_atom_site_U_iso_or_equiv
_atom_site_adp_type
_atom_site_occupancy
_atom_site_site_symmetry_order
_atom_site_calc_flag
_atom_site_refinement_flags_posn
_atom_site_refinement_flags_adp
_atom_site_refinement_flags_occupancy
Se01 Se 0.5000 0.91860(2) 0.2500 0.01016(3) Uani 1 2 d S T P
Cl02 Cl 0.34364(2) 1.00407(2) 0.30379(3) 0.01552(4) Uani 1 1 d . . .
Cl03 Cl 0.20416(2) 0.78521(2) 0.15148(3) 0.01431(4) Uani 1 1 d . . .
Cl04 Cl 0.39946(2) 0.79560(2) 0.53071(3) 0.01673(4) Uani 1 1 d . . .
N005 N 0.43023(5) 0.80525(6) 0.28039(9) 0.00950(10) Uani 1 1 d . . .
C006 C 0.45988(6) 0.69884(6) 0.26830(10) 0.00945(10) Uani 1 1 d . . .
C007 C 0.42014(7) 0.59319(7) 0.28721(11) 0.01246(12) Uani 1 1 d . . .
H007 H 0.3690 0.5922 0.3115 0.015 Uiso 1 1 calc R . .
C008 C 0.46008(8) 0.49291(7) 0.26824(12) 0.01534(14) Uani 1 1 d . . .
H008 H 0.4349 0.4226 0.2793 0.018 Uiso 1 1 calc R . .
B009 B 0.34521(7) 0.84379(8) 0.31753(11) 0.01131(13) Uani 1 1 d . . .

loop_
_atom_site_aniso_label
_atom_site_aniso_U_11
_atom_site_aniso_U_22
_atom_site_aniso_U_33
_atom_site_aniso_U_23
_atom_site_aniso_U_13
_atom_site_aniso_U_12
Se01 0.01060(4) 0.00755(4) 0.01381(5) 0.000 0.00822(4) 0.000
Cl02 0.01502(8) 0.01043(7) 0.02328(9) -0.00174(6) 0.01279(7) 0.00127(5)
Cl03 0.00860(7) 0.01601(8) 0.01541(8) -0.00211(6) 0.00584(6) -0.00073(5)
Cl04 0.01801(8) 0.02146(9) 0.01209(8) 0.00128(6) 0.00989(7) 0.00271(7)
N005 0.0088(2) 0.0092(2) 0.0113(2) -0.00025(19) 0.0065(2) 0.00003(17)
C006 0.0085(2) 0.0092(3) 0.0108(3) 0.0000(2) 0.0060(2) 0.00046(19)
C007 0.0121(3) 0.0103(3) 0.0178(3) 0.0005(2) 0.0105(3) -0.0009(2)
C008 0.0177(3) 0.0096(3) 0.0231(4) 0.0009(3) 0.0146(3) -0.0006(2)
B009 0.0098(3) 0.0120(3) 0.0121(3) -0.0007(3) 0.0067(3) 0.0008(2)

loop_
_atom_type_symbol
_atom_type_description
_atom_type_scat_dispersion_real
_atom_type_scat_dispersion_imag
_atom_type_scat_source
C C 0.0033 0.0016 'International Tables Vol C Tables 4.2.6.8 and 6.1.1.4'
H H 0.0000 0.0000 'International Tables Vol C Tables 4.2.6.8 and 6.1.1.4'
B B 0.0013 0.0007 'International Tables Vol C Tables 4.2.6.8 and 6.1.1.4'
Cl Cl 0.1484 0.1585 'International Tables Vol C Tables 4.2.6.8 and 6.1.1.4'
N N 0.0061 0.0033 'International Tables Vol C Tables 4.2.6.8 and 6.1.1.4'
Se Se -0.0929 2.2259 'International Tables Vol C Tables 4.2.6.8 and 6.1.1.4'

loop_
_geom_angle_atom_site_label_1
_geom_angle_atom_site_label_2
_geom_angle_atom_site_label_3
_geom_angle
_geom_angle_site_symmetry_1
_geom_angle_site_symmetry_3
N005 Se01 N005 87.09(4) 2_655 .
C006 N005 Se01 113.41(5) . .
C006 N005 B009 129.39(6) . .
B009 N005 Se01 117.19(5) . .
N005 C006 C006 113.04(4) . 2_655
N005 C006 C007 126.40(7) . .
C007 C006 C006 120.56(4) . 2_655
C006 C007 H007 121.3 . .
C008 C007 C006 117.42(7) . .
C008 C007 H007 121.3 . .
C007 C008 C008 122.01(5) . 2_655
C007 C008 H008 119.0 . .
C008 C008 H008 119.0 2_655 .
Cl03 B009 Cl02 110.30(5) . .
Cl04 B009 Cl02 111.50(5) . .
Cl04 B009 Cl03 112.28(5) . .
N005 B009 Cl02 103.90(5) . .
N005 B009 Cl03 109.34(5) . .
N005 B009 Cl04 109.17(5) . .

loop_
_geom_bond_atom_site_label_1
_geom_bond_atom_site_label_2
_geom_bond_distance
_geom_bond_site_symmetry_2
Se01 N005 1.8100(7) 2_655
Se01 N005 1.8100(7) .
Cl02 B009 1.8592(10) .
Cl03 B009 1.8347(9) .
Cl04 B009 1.8245(9) .
N005 C006 1.3384(10) .
N005 B009 1.5843(10) .
C006 C006 1.4464(14) 2_655
C006 C007 1.4202(11) .
C007 H007 0.9300 .
C007 C008 1.3688(12) .
C008 C008 1.4395(17) 2_655
C008 H008 0.9300 .

loop_
_geom_torsion_atom_site_label_1
_geom_torsion_atom_site_label_2
_geom_torsion_atom_site_label_3
_geom_torsion_atom_site_label_4
_geom_torsion
_geom_torsion_site_symmetry_1
_geom_torsion_site_symmetry_4
Se01 N005 C006 C006 -0.66(10) . 2_655
Se01 N005 C006 C007 179.55(7) . .
Se01 N005 B009 Cl02 3.01(7) . .
Se01 N005 B009 Cl03 120.77(5) . .
Se01 N005 B009 Cl04 -116.05(5) . .
N005 Se01 N005 C006 0.25(4) 2_655 .
N005 Se01 N005 B009 179.97(7) 2_655 .
N005 C006 C007 C008 179.32(8) . .
C006 N005 B009 Cl02 -177.32(7) . .
C006 N005 B009 Cl03 -59.57(10) . .
C006 N005 B009 Cl04 63.62(9) . .
C006 C006 C007 C008 -0.45(14) 2_655 .
C006 C007 C008 C008 0.44(16) . 2_655
B009 N005 C006 C006 179.66(8) . 2_655
B009 N005 C006 C007 -0.13(13) . .
